data_7024998
loop_
_publ_author_name
'Mason, Kevin'
'Gass, Ian A.'
'Parsons, Simon'
'Collins, Anna'
'White, Fraser J.'
'Slawin, Alexandra M. Z.'
'Brechin, Euan K.'
'Tasker, Peter A.'

_publ_section_title
;
 Building Fe(III) clusters with derivatised salicylaldoximes.
;
_journal_issue 10
_journal_name_full 'Dalton transactions (Cambridge, England : 2003)'
_journal_page_first 2727
_journal_page_last 2734
_journal_paper_doi 10.1039/b924143d
_journal_volume 39
_journal_year 2010
_chemical_formula_moiety 'C57 H84 Fe6 N6 Na3 O29. MeOH'
_chemical_formula_sum 'C58 H88 Fe6 N6 Na3 O30'
_chemical_formula_weight 1753.41
_space_group_IT_number 176
_symmetry_cell_setting hexagonal
_symmetry_space_group_name_Hall '-P 6c'
_symmetry_space_group_name_H-M 'P 63/m'
_atom_sites_solution_hydrogens geom
_atom_sites_solution_primary direct
_audit_creation_date 06-10-13
_audit_creation_method CRYSTALS_ver_12.84
_cell_angle_alpha 90
_cell_angle_beta 90
_cell_angle_gamma 120
_cell_formula_units_Z 2
_cell_length_a 12.40610(10)
_cell_length_b 12.40610(10)
_cell_length_c 28.8478(6)
_cell_measurement_reflns_used 7947
_cell_measurement_temperature 150
_cell_measurement_theta_max 56
_cell_measurement_theta_min 5
_cell_volume 3845.16(9)
_computing_cell_refinement 'SAINT (Siemens ,1995)'
_computing_data_collection 'SMART (Siemens, 1993)'
_computing_data_reduction 'SAINT (Siemens ,1995)'
_computing_molecular_graphics 'CAMERON (Watkin et al., 1996)'
_computing_publication_material 'CRYSTALS (Betteridge et al., 2003)'
_computing_structure_refinement 'CRYSTALS (Betteridge et al., 2003)'
_computing_structure_solution 'SIR92 (Altomare et al., 1994)'
_diffrn_ambient_temperature 150
_diffrn_measured_fraction_theta_full 0.998
_diffrn_measured_fraction_theta_max 0.969
_diffrn_measurement_device_type 'Bruker SMART'
_diffrn_measurement_method \w
_diffrn_radiation_monochromator graphite
_diffrn_radiation_type 'Mo K\a'
_diffrn_radiation_wavelength 0.71073
_diffrn_reflns_av_R_equivalents 0.066
_diffrn_reflns_limit_h_max 16
_diffrn_reflns_limit_h_min -14
_diffrn_reflns_limit_k_max 16
_diffrn_reflns_limit_k_min -16
_diffrn_reflns_limit_l_max 39
_diffrn_reflns_limit_l_min -39
_diffrn_reflns_number 46897
_diffrn_reflns_theta_full 27.857
_diffrn_reflns_theta_max 29.018
_diffrn_reflns_theta_min 1.412
_diffrn_standards_number 0
_exptl_absorpt_coefficient_mu 1.199
_exptl_absorpt_correction_T_max 0.84
_exptl_absorpt_correction_T_min 0.52
_exptl_absorpt_correction_type multi-scan
_exptl_absorpt_process_details 'SADABS (Siemens, 1996)'
_exptl_crystal_colour red
_exptl_crystal_density_diffrn 1.51
_exptl_crystal_description block
_exptl_crystal_F_000 1814.000
_exptl_crystal_size_max 0.38
_exptl_crystal_size_mid 0.28
_exptl_crystal_size_min 0.15
_platon_squeeze_details
;
A disordered MeOH group was squeezed, as the disorder could not be
modelled satisfactorilly.
;
_refine_diff_density_max 0.71
_refine_diff_density_min -0.41
_refine_ls_extinction_method None
_refine_ls_goodness_of_fit_ref 0.9647
_refine_ls_hydrogen_treatment mixed
_refine_ls_matrix_type full
_refine_ls_number_parameters 168
_refine_ls_number_reflns 2110
_refine_ls_number_restraints 3
_refine_ls_R_factor_all 0.0532
_refine_ls_R_factor_gt 0.0297
_refine_ls_shift/su_max 0.002562
_refine_ls_structure_factor_coef F
_refine_ls_weighting_details
;
Method, part 1, Chebychev polynomial, (Watkin, 1994, Prince, 1982)
[weight] = 1.0/[A~0~*T~0~(x)+A~1~*T~1~(x) ... +A~n-1~]*T~n-1~(x)]
where A~i~ are the Chebychev coefficients listed below and x= Fcalc/Fmax
Method = Robust Weighting (Prince, 1982)
W = [weight] * [1-(deltaF/6*sigmaF)^2^]^2^
A~i~ are:
1.54 0.577 1.27
;
_refine_ls_weighting_scheme calc
_refine_ls_wR_factor_all 0.0375
_refine_ls_wR_factor_gt 0.0322
_refine_ls_wR_factor_ref 0.0322
_reflns_limit_h_max 0
_reflns_limit_h_min -14
_reflns_limit_k_max 16
_reflns_limit_k_min 0
_reflns_limit_l_max 39
_reflns_limit_l_min 0
_reflns_number_gt 2110
_reflns_number_total 3379
_reflns_threshold_expression I>2.0\s(I)
_oxford_diffrn_Wilson_B_factor 0.00
_oxford_diffrn_Wilson_scale 0.00
_oxford_refine_ls_scale 0.2484(5)
_oxford_structure_analysis_title 'eb6113 in P6(3)/m'
_cod_data_source_file b924143d.txt
_cod_data_source_block eb6113
_cod_depositor_comments
;
The following automatic conversions were performed:

'_symmetry_cell_setting' value 'Hexagonal' changed to 'hexagonal'
according to /home/saulius/struct/CIF-dictionaries/cif_core.dic
dictionary named 'cif_core.dic' version 2.4.2 from 2011-04-26.

Automatic conversion script
Id: cif_fix_values 1891 2012-01-12 08:04:46Z andrius 
;
_cod_original_sg_symbol_H-M 'P 63/m '
_cod_database_code 7024998

loop_
_symmetry_equiv_pos_as_xyz
x,y,z
-x,-y,-z
x-y,x,z+1/2
-x+y,-x,-z+1/2
-y,x-y,z
y,-x+y,-z
-x,-y,z+1/2
x,y,-z+1/2
-x+y,-x,z
x-y,x,-z
y,-x+y,z+1/2
-y,x-y,-z+1/2

loop_
_atom_site_label
_atom_site_type_symbol
_atom_site_fract_x
_atom_site_fract_y
_atom_site_fract_z
_atom_site_U_iso_or_equiv
_atom_site_occupancy
_atom_site_adp_type
_atom_site_refinement_flags_posn
_atom_site_refinement_flags_adp
Fe1 Fe 0.70995(2) 0.51065(2) 0.695670(8) 0.0121 1.0000 Uani . .
Na1 Na 1.00336(11) 0.79034(11) 0.7500 0.0234 1.0000 Uani S T
C3 C 0.56411(19) 0.4818(2) 0.60585(7) 0.0195 1.0000 Uani . .
C4 C 0.4692(3) 0.4036(2) 0.57004(8) 0.0371 1.0000 Uani . .
C5 C 0.6543(2) 0.6133(2) 0.59584(7) 0.0200 1.0000 Uani . .
C6 C 0.73272(18) 0.69978(19) 0.62982(7) 0.0178 1.0000 Uani . .
C7 C 0.8071(2) 0.82589(19) 0.61705(8) 0.0227 1.0000 Uani . .
C8 C 0.8047(2) 0.8659(2) 0.57242(9) 0.0289 1.0000 Uani . .
C9 C 0.7312(2) 0.7817(2) 0.53885(9) 0.0319 1.0000 Uani . .
C10 C 0.5253(3) 0.5616(3) 0.7500 0.0205 1.0000 Uani S T
C20 C 1.1617(2) 0.7249(2) 0.66126(11) 0.0377 1.0000 Uani . .
C21 C 0.6575(2) 0.6578(2) 0.55076(8) 0.0293 1.0000 Uani . .
N2 N 0.56586(15) 0.43397(15) 0.64563(6) 0.0155 1.0000 Uani . .
O1 O 0.47122(13) 0.31371(13) 0.65271(5) 0.0164 1.0000 Uani . .
O2 O 0.82824(17) 0.57617(18) 0.7500 0.0132 1.0000 Uani DS T
O3 O 0.6667 0.3333 0.70715(8) 0.0122 1.0000 Uani S T
O4 O 1.16955(19) 0.9979(2) 0.7500 0.0215 1.0000 Uani DS T
O6 O 0.73675(13) 0.66961(13) 0.67379(5) 0.0179 1.0000 Uani . .
O10 O 0.59590(17) 0.49985(18) 0.7500 0.0140 1.0000 Uani S T
O20 O 1.06124(16) 0.72620(16) 0.68370(6) 0.0323 1.0000 Uani D .
H2 H 0.870(3) 0.542(3) 0.7500 0.0196 1.0000 Uiso DS .
H4 H 1.212(2) 1.011(3) 0.7730(7) 0.0293 1.0000 Uiso D .
H20 H 0.9965(19) 0.674(3) 0.6714(12) 0.0423 1.0000 Uiso D .
H201 H 1.1621 0.7393 0.6283 0.0556 1.0000 Uiso . .
H202 H 1.1564 0.6459 0.6637 0.0544 1.0000 Uiso . .
H203 H 1.2404 0.7904 0.6729 0.0552 1.0000 Uiso . .
H41 H 0.4173 0.3215 0.5810 0.0495 1.0000 Uiso . .
H42 H 0.4197 0.4415 0.5628 0.0493 1.0000 Uiso . .
H43 H 0.5106 0.3997 0.5430 0.0490 1.0000 Uiso . .
H71 H 0.8561 0.8816 0.6387 0.0271 1.0000 Uiso . .
H81 H 0.8527 0.9493 0.5655 0.0339 1.0000 Uiso . .
H91 H 0.7328 0.8091 0.5087 0.0380 1.0000 Uiso . .
H211 H 0.6062 0.6029 0.5289 0.0339 1.0000 Uiso . .
H102 H 0.5779 0.6497 0.7500 0.0363 1.0000 Uiso . .
H103 H 0.4738 0.5388 0.7764 0.0359 1.0000 Uiso . .

loop_
_atom_site_aniso_label
_atom_site_aniso_U_11
_atom_site_aniso_U_22
_atom_site_aniso_U_33
_atom_site_aniso_U_23
_atom_site_aniso_U_13
_atom_site_aniso_U_12
Fe1 0.01348(13) 0.01230(13) 0.01047(12) 0.00067(10) -0.00033(10) 0.00647(10)
Na1 0.0199(6) 0.0183(6) 0.0278(6) 0.0000 0.0000 0.0064(5)
C3 0.0226(10) 0.0208(9) 0.0156(9) -0.0003(7) -0.0033(7) 0.0112(8)
C4 0.0450(15) 0.0318(12) 0.0189(11) 0.0044(9) -0.0131(10) 0.0074(11)
C5 0.0220(9) 0.0222(10) 0.0161(9) 0.0044(7) 0.0018(7) 0.0114(8)
C6 0.0179(9) 0.0203(9) 0.0191(9) 0.0030(8) 0.0021(7) 0.0125(8)
C7 0.0215(9) 0.0177(9) 0.0268(10) 0.0050(8) 0.0011(8) 0.0082(8)
C8 0.0282(12) 0.0254(11) 0.0309(12) 0.0147(9) 0.0065(9) 0.0118(9)
C9 0.0367(13) 0.0345(13) 0.0218(11) 0.0128(9) 0.0031(9) 0.0158(11)
C10 0.0222(14) 0.0196(13) 0.0267(14) 0.0000 0.0000 0.0157(12)
C20 0.0277(12) 0.0308(13) 0.0500(17) 0.0004(11) 0.0071(11) 0.0113(10)
C21 0.0334(12) 0.0314(12) 0.0185(11) 0.0050(9) -0.0036(9) 0.0128(10)
N2 0.0164(7) 0.0154(8) 0.0142(7) 0.0005(6) -0.0005(6) 0.0076(6)
O1 0.0151(6) 0.0145(6) 0.0170(6) 0.0001(5) -0.0033(5) 0.0055(5)
O2 0.0136(9) 0.0136(9) 0.0127(8) 0.0000 0.0000 0.0070(7)
O3 0.0116(6) 0.0116(6) 0.0134(10) 0.0000 0.0000 0.0058(3)
O4 0.0162(10) 0.0210(10) 0.0203(10) 0.0000 0.0000 0.0040(8)
O6 0.0236(7) 0.0154(6) 0.0153(6) 0.0023(5) 0.0000(5) 0.0103(6)
O10 0.0153(9) 0.0168(9) 0.0139(8) 0.0000 0.0000 0.0111(8)
O20 0.0213(8) 0.0273(8) 0.0353(9) -0.0055(7) 0.0044(7) 0.0024(6)

loop_
_atom_type_symbol
_atom_type_scat_dispersion_real
_atom_type_scat_dispersion_imag
_atom_type_scat_Cromer_Mann_a1
_atom_type_scat_Cromer_Mann_b1
_atom_type_scat_Cromer_Mann_a2
_atom_type_scat_Cromer_Mann_b2
_atom_type_scat_Cromer_Mann_a3
_atom_type_scat_Cromer_Mann_b3
_atom_type_scat_Cromer_Mann_a4
_atom_type_scat_Cromer_Mann_b4
_atom_type_scat_Cromer_Mann_c
_atom_type_scat_source
C 0.0033 0.0016 2.3100 20.8439 1.0200 10.2075 1.5886 0.5687 0.8650 51.6512 0.2156 'International Tables Vol C 4.2.6.8 and 6.1.1.4'
H 0.0000 0.0000 0.4930 10.5109 0.3229 26.1257 0.1402 3.1424 0.0408 57.7998 0.0030 'International Tables Vol C 4.2.6.8 and 6.1.1.4'
N 0.0061 0.0033 12.2126 0.0057 3.1322 9.8933 2.0125 28.9975 1.1663 0.5826 -11.5290 'International Tables Vol C 4.2.6.8 and 6.1.1.4'
O 0.0106 0.0060 3.0485 13.2771 2.2868 5.7011 1.5463 0.3239 0.8670 32.9089 0.2508 'International Tables Vol C 4.2.6.8 and 6.1.1.4'
Na 0.0362 0.0249 4.7626 3.2850 3.1736 8.8422 1.2674 0.3136 1.1128 129.4240 0.6760 'International Tables Vol C 4.2.6.8 and 6.1.1.4'
Fe 0.3463 0.8444 11.7695 4.7611 7.3573 0.3072 3.5222 15.3535 2.3045 76.8805 1.0369 'International Tables Vol C 4.2.6.8 and 6.1.1.4'

loop_
_geom_angle_atom_site_label_1
_geom_angle_site_symmetry_1
_geom_angle_atom_site_label_2
_geom_angle_atom_site_label_3
_geom_angle_site_symmetry_3
_geom_angle
_geom_angle_publ_flag
O1 9_665 Fe1 N2 . 95.22(6) yes
O1 9_665 Fe1 O2 . 92.58(6) yes
N2 . Fe1 O2 . 172.01(6) yes
O1 9_665 Fe1 O3 . 88.83(6) yes
N2 . Fe1 O3 . 85.25(6) yes
O2 . Fe1 O3 . 93.17(7) yes
O1 9_665 Fe1 O6 . 88.30(6) yes
N2 . Fe1 O6 . 84.94(6) yes
O2 . Fe1 O6 . 97.07(7) yes
O3 . Fe1 O6 . 169.48(7) yes
O1 9_665 Fe1 O10 . 169.41(6) yes
N2 . Fe1 O10 . 95.22(6) yes
O2 . Fe1 O10 . 76.94(6) yes
O3 . Fe1 O10 . 90.26(7) yes
O6 . Fe1 O10 . 94.39(7) yes
O20 8_556 Na1 O4 4_676 121.72(6) yes
O20 8_556 Na1 O2 . 83.50(6) yes
O4 4_676 Na1 O2 . 79.95(7) yes
O20 8_556 Na1 O4 . 97.06(6) yes
O4 4_676 Na1 O4 . 99.05(11) yes
O2 . Na1 O4 . 179.00(9) yes
O20 8_556 Na1 O20 . 111.12(11) yes
O4 4_676 Na1 O20 . 121.72(6) yes
O2 . Na1 O20 . 83.50(6) yes
O4 . Na1 O20 . 97.06(6) yes
C4 . C3 C5 . 119.81(18) yes
C4 . C3 N2 . 120.0(2) yes
C5 . C3 N2 . 120.18(18) yes
C3 . C4 H41 . 110.9 no
C3 . C4 H42 . 108.6 no
H41 . C4 H42 . 109.9 no
C3 . C4 H43 . 109.2 no
H41 . C4 H43 . 108.3 no
H42 . C4 H43 . 109.8 no
C3 . C5 C6 . 123.76(18) yes
C3 . C5 C21 . 118.20(19) yes
C6 . C5 C21 . 117.91(19) yes
C5 . C6 C7 . 118.62(19) yes
C5 . C6 O6 . 123.62(18) yes
C7 . C6 O6 . 117.71(19) yes
C6 . C7 C8 . 121.3(2) yes
C6 . C7 H71 . 119.0 no
C8 . C7 H71 . 119.6 no
C7 . C8 C9 . 120.4(2) yes
C7 . C8 H81 . 119.0 no
C9 . C8 H81 . 120.6 no
C8 . C9 C21 . 119.1(2) yes
C8 . C9 H91 . 119.6 no
C21 . C9 H91 . 121.3 no
H103 8_556 C10 O10 . 110.2 no
H103 8_556 C10 H102 . 108.6 no
O10 . C10 H102 . 111.4 no
H103 8_556 C10 H103 . 107.8 no
O10 . C10 H103 . 110.2 no
H102 . C10 H103 . 108.6 no
O20 . C20 H201 . 111.7 no
O20 . C20 H202 . 111.7 no
H201 . C20 H202 . 104.9 no
O20 . C20 H203 . 110.9 no
H201 . C20 H203 . 106.2 no
H202 . C20 H203 . 111.2 no
C5 . C21 C9 . 122.7(2) yes
C5 . C21 H211 . 118.3 no
C9 . C21 H211 . 119.0 no
Fe1 . N2 C3 . 126.94(14) yes
Fe1 . N2 O1 . 117.18(11) yes
C3 . N2 O1 . 115.27(16) yes
N2 . O1 Fe1 5_655 121.93(11) yes
Na1 . O2 Fe1 8_556 120.54(6) yes
Na1 . O2 Fe1 . 120.54(6) yes
Fe1 8_556 O2 Fe1 . 101.82(8) yes
Na1 . O2 H2 . 96(3) no
Fe1 8_556 O2 H2 . 108.3(16) no
Fe1 . O2 H2 . 108.3(16) no
Fe1 . O3 Fe1 5_655 117.35(3) yes
Fe1 . O3 Fe1 9_665 117.35(3) yes
Fe1 5_655 O3 Fe1 9_665 117.35(3) yes
Na1 . O4 Na1 5_765 140.95(11) yes
Na1 . O4 H4 8_556 110(2) no
Na1 5_765 O4 H4 8_556 92(2) no
Na1 . O4 H4 . 110(2) no
Na1 5_765 O4 H4 . 92(2) no
H4 8_556 O4 H4 . 109(4) no
C6 . O6 Fe1 . 125.90(13) yes
C10 . O10 Fe1 . 123.35(8) yes
C10 . O10 Fe1 8_556 123.35(8) yes
Fe1 . O10 Fe1 8_556 98.40(8) yes
Na1 . O20 C20 . 143.96(16) yes
Na1 . O20 H20 . 106(3) no
C20 . O20 H20 . 108(3) no

loop_
_geom_bond_atom_site_label_1
_geom_bond_atom_site_label_2
_geom_bond_site_symmetry_2
_geom_bond_distance
_geom_bond_publ_flag
Fe1 O1 9_665 1.9800(14) yes
Fe1 N2 . 2.1174(16) yes
Fe1 O2 . 2.0194(12) yes
Fe1 O3 . 2.0140(4) yes
Fe1 O6 . 1.9345(14) yes
Fe1 O10 . 2.0704(12) yes
Na1 O20 8_556 2.3192(19) yes
Na1 O4 4_676 2.458(3) yes
Na1 O2 . 2.451(2) yes
Na1 O4 . 2.361(2) yes
Na1 O20 . 2.3192(19) yes
C3 C4 . 1.501(3) yes
C3 C5 . 1.474(3) yes
C3 N2 . 1.297(3) yes
C4 H41 . 0.947 no
C4 H42 . 0.965 no
C4 H43 . 0.948 no
C5 C6 . 1.419(3) yes
C5 C21 . 1.406(3) yes
C6 C7 . 1.411(3) yes
C6 O6 . 1.330(2) yes
C7 C8 . 1.385(3) yes
C7 H71 . 0.904 no
C8 C9 . 1.381(4) yes
C8 H81 . 0.921 no
C9 C21 . 1.383(4) yes
C9 H91 . 0.930 no
C10 H103 8_556 0.942 no
C10 O10 . 1.423(3) yes
C10 H102 . 0.952 no
C10 H103 . 0.942 no
C20 O20 . 1.412(3) yes
C20 H201 . 0.966 no
C20 H202 . 0.950 no
C20 H203 . 0.966 no
C21 H211 . 0.913 no
N2 O1 . 1.376(2) yes
O2 H2 . 0.818(10) no
O4 H4 8_556 0.815(9) no
O4 H4 . 0.815(9) no
O20 H20 . 0.819(10) no

loop_
_platon_squeeze_void_nr
_platon_squeeze_void_average_x
_platon_squeeze_void_average_y
_platon_squeeze_void_average_z
_platon_squeeze_void_volume
_platon_squeeze_void_count_electrons
1 0.000 0.000 0.000 6.6 -0.2
2 0.000 0.000 0.500 6.6 -0.1
3 0.333 0.667 0.534 90.1 16.5
4 0.333 0.667 0.966 90.1 17.3
5 0.333 0.667 0.750 27.0 -0.9
6 0.667 0.333 0.034 90.1 17.2
7 0.667 0.333 0.466 90.0 16.9
8 0.667 0.333 0.250 27.0 -0.9
